data_4081182
loop_
_publ_author_name
'Day, Benjamin M.'
'Clayden, Jonathan'
'Layfield, Richard A.'

_publ_section_title
;
 Structural Influences in Lithium Pentadienylsilane Complexes
;
_journal_issue 15
_journal_name_full Organometallics
_journal_page_first 4448
_journal_paper_doi 10.1021/om400596y
_journal_volume 32
_journal_year 2013
_chemical_formula_sum 'C18 H41 Li N4 Si'
_chemical_formula_weight 348.58
_chemical_name_systematic
;
 ?
;
_space_group_crystal_system monoclinic
_space_group_IT_number 14
_space_group_name_Hall '-P 2yn'
_space_group_name_H-M_alt 'P 1 21/n 1'
_symmetry_space_group_name_Hall '-P 2yn'
_symmetry_space_group_name_H-M 'P 1 21/n 1'
_atom_sites_solution_hydrogens geom
_audit_creation_method SHELXL-2013
_cell_angle_alpha 90
_cell_angle_beta 90.750(7)
_cell_angle_gamma 90
_cell_formula_units_Z 4
_cell_length_a 8.2146(5)
_cell_length_b 19.3109(12)
_cell_length_c 14.5979(12)
_cell_measurement_temperature 100(2)
_cell_volume 2315.5(3)
_computing_cell_refinement
;
CrysAlisPro, Agilent Technologies,
Version 1.171.36.28 (release 01-02-2013 CrysAlis171 .NET)
(compiled Feb  1 2013,16:14:44)
;
_computing_data_collection
;
CrysAlisPro, Agilent Technologies,
Version 1.171.36.28 (release 01-02-2013 CrysAlis171 .NET)
(compiled Feb  1 2013,16:14:44)
;
_computing_data_reduction
;
CrysAlisPro, Agilent Technologies,
Version 1.171.36.28 (release 01-02-2013 CrysAlis171 .NET)
(compiled Feb  1 2013,16:14:44)
;
_computing_molecular_graphics
;
O. V. Dolomanov, L. J. Bourhis, R. J. Gildea, J. A. K. Howard and H. Puschmann,
OLEX2: a complete structure solution, refinement and analysis program.
J. Appl. Cryst. (2009). 42, 339-341.
;
_computing_publication_material 'SHELXL-2013 (Sheldrick, 2013)'
_computing_structure_refinement 'SHELXL-2013 (Sheldrick, 2013)'
_computing_structure_solution 'SHELXS-2013 (Sheldrick, 2013)'
_diffrn_ambient_temperature 100(2)
_diffrn_detector_area_resol_mean 8.3367
_diffrn_measured_fraction_theta_full 1.009
_diffrn_measured_fraction_theta_max 1.006
_diffrn_measurement_device_type 'Xcalibur, Sapphire2, large Be window'
_diffrn_measurement_method '\w scans'
_diffrn_radiation_monochromator graphite
_diffrn_radiation_source 'Enhance (Mo) X-ray Source'
_diffrn_radiation_type 'Mo K\a'
_diffrn_radiation_wavelength 0.71073
_diffrn_reflns_av_R_equivalents 0.0488
_diffrn_reflns_av_unetI/netI 0.0715
_diffrn_reflns_Laue_measured_fraction_full 1.009
_diffrn_reflns_Laue_measured_fraction_max 1.006
_diffrn_reflns_limit_h_max 10
_diffrn_reflns_limit_h_min -4
_diffrn_reflns_limit_k_max 24
_diffrn_reflns_limit_k_min -21
_diffrn_reflns_limit_l_max 16
_diffrn_reflns_limit_l_min -18
_diffrn_reflns_number 8933
_diffrn_reflns_point_group_measured_fraction_full 1.009
_diffrn_reflns_point_group_measured_fraction_max 1.006
_diffrn_reflns_theta_full 25.242
_diffrn_reflns_theta_max 26.369
_diffrn_reflns_theta_min 2.984
_exptl_absorpt_coefficient_mu 0.108
_exptl_absorpt_correction_T_max 1.00000
_exptl_absorpt_correction_T_min 0.94001
_exptl_absorpt_correction_type multi-scan
_exptl_absorpt_process_details
;
CrysAlisPro, Agilent Technologies,
Version 1.171.36.28 (release 01-02-2013 CrysAlis171 .NET)
(compiled Feb  1 2013,16:14:44)
Empirical absorption correction using spherical harmonics,
 implemented in SCALE3 ABSPACK scaling algorithm.
;
_exptl_crystal_colour Yellow
_exptl_crystal_density_diffrn 1.000
_exptl_crystal_description Block
_exptl_crystal_F_000 776
_exptl_crystal_size_max 0.3
_exptl_crystal_size_mid 0.2
_exptl_crystal_size_min 0.1
_refine_diff_density_max 0.248
_refine_diff_density_min -0.258
_refine_diff_density_rms 0.040
_refine_ls_extinction_method none
_refine_ls_goodness_of_fit_ref 1.039
_refine_ls_hydrogen_treatment constr
_refine_ls_matrix_type full
_refine_ls_number_parameters 341
_refine_ls_number_reflns 4719
_refine_ls_number_restraints 56
_refine_ls_restrained_S_all 1.035
_refine_ls_R_factor_all 0.0918
_refine_ls_R_factor_gt 0.0526
_refine_ls_shift/su_max 0.000
_refine_ls_shift/su_mean 0.000
_refine_ls_structure_factor_coef Fsqd
_refine_ls_weighting_details
;
 w=1/[\s^2^(Fo^2^)+(0.0622P)^2^+0.3487P]
 where P=(Fo^2^+2Fc^2^)/3
;
_refine_ls_weighting_scheme calc
_refine_ls_wR_factor_gt 0.1202
_refine_ls_wR_factor_ref 0.1421
_reflns_Friedel_coverage 0.000
_reflns_number_gt 3348
_reflns_number_total 4719
_reflns_threshold_expression 'I > 2\s(I)'
_cod_data_source_file om400596y_si_002.cif
_cod_data_source_block BMD-oral198
_cod_database_code 4081182
_shelx_space_group_comment
;
The symmetry employed for this shelxl refinement is uniquely defined
by the following loop, which should always be used as a source of
symmetry information in preference to the above space-group names.
They are only intended as comments.
;
_shelxl_version_number 2013-2

loop_
_space_group_symop_operation_xyz
'x, y, z'
'-x+1/2, y+1/2, -z+1/2'
'-x, -y, -z'
'x-1/2, -y-1/2, z-1/2'

loop_
_atom_site_label
_atom_site_type_symbol
_atom_site_fract_x
_atom_site_fract_y
_atom_site_fract_z
_atom_site_U_iso_or_equiv
_atom_site_adp_type
_atom_site_occupancy
_atom_site_site_symmetry_order
_atom_site_calc_flag
_atom_site_refinement_flags_posn
_atom_site_refinement_flags_adp
_atom_site_refinement_flags_occupancy
_atom_site_disorder_assembly
_atom_site_disorder_group
Si1 Si 1.30892(8) 0.10261(3) 0.61308(5) 0.0446(2) Uani 1 1 d . . . . .
Li1 Li 0.8754(4) 0.32799(18) 0.5109(3) 0.0428(9) Uani 1 1 d . . . . .
N1 N 0.7920(11) 0.2464(3) 0.4195(3) 0.0366(8) Uani 0.586(4) 1 d . U P A 1
N2 N 0.6518(18) 0.3771(7) 0.4838(6) 0.0360(18) Uani 0.586(4) 1 d . . P A 1
N3 N 0.7831(8) 0.3347(3) 0.6512(6) 0.0392(11) Uani 0.586(4) 1 d . U P A 1
N4 N 1.1661(2) 0.05624(9) 0.67520(15) 0.0546(5) Uani 1 1 d . . . . .
C1 C 1.2593(3) 0.19437(11) 0.61634(16) 0.0439(5) Uani 1 1 d . . . . .
H5 H 1.2618 0.2159 0.6749 0.053 Uiso 1 1 calc R U . . .
C2 C 1.2188(2) 0.23555(11) 0.54353(16) 0.0397(5) Uani 1 1 d . . . . .
H4 H 1.2245 0.2141 0.4851 0.048 Uiso 1 1 calc R U . . .
C3 C 1.1697(2) 0.30533(11) 0.54293(17) 0.0412(5) Uani 1 1 d . . . . .
H3 H 1.1557 0.3275 0.6004 0.049 Uiso 1 1 calc R U . . .
C4 C 1.1398(2) 0.34459(11) 0.46336(18) 0.0446(6) Uani 1 1 d . . . . .
H2 H 1.1609 0.3218 0.4071 0.053 Uiso 1 1 calc R U . . .
C5 C 1.0849(3) 0.41064(12) 0.4561(2) 0.0526(6) Uani 1 1 d . . . . .
H1A H 1.0614 0.4365 0.5097 0.063 Uiso 1 1 calc R U . . .
H1B H 1.0700 0.4311 0.3973 0.063 Uiso 1 1 calc R U . . .
C6 C 1.3149(3) 0.07155(13) 0.49115(18) 0.0607(7) Uani 1 1 d . . . . .
H6A H 1.3374 0.0217 0.4903 0.091 Uiso 1 1 calc R U . . .
H6B H 1.4008 0.0962 0.4585 0.091 Uiso 1 1 calc R U . . .
H6C H 1.2096 0.0805 0.4611 0.091 Uiso 1 1 calc R U . . .
C7 C 1.5103(3) 0.08337(13) 0.66981(18) 0.0550(6) Uani 1 1 d . . . . .
H7A H 1.5113 0.1022 0.7321 0.082 Uiso 1 1 calc R U . . .
H7B H 1.5978 0.1047 0.6346 0.082 Uiso 1 1 calc R U . . .
H7C H 1.5268 0.0331 0.6723 0.082 Uiso 1 1 calc R U . . .
C8 C 1.1854(4) -0.01804(13) 0.6882(3) 0.0802(10) Uani 1 1 d . . . . .
H8A H 1.1364 -0.0317 0.7463 0.120 Uiso 1 1 calc R U . . .
H8B H 1.3015 -0.0297 0.6894 0.120 Uiso 1 1 calc R U . . .
H8C H 1.1311 -0.0427 0.6377 0.120 Uiso 1 1 calc R U . . .
C9 C 0.9942(3) 0.07451(13) 0.6722(2) 0.0677(8) Uani 1 1 d . . . . .
H9A H 0.9421 0.0526 0.6188 0.102 Uiso 1 1 calc R U . . .
H9B H 0.9830 0.1249 0.6676 0.102 Uiso 1 1 calc R U . . .
H9C H 0.9419 0.0583 0.7282 0.102 Uiso 1 1 calc R U . . .
C10 C 0.6047(4) 0.3458(2) 0.6401(3) 0.0446(11) Uani 0.586(4) 1 d . . P A 1
H10A H 0.5591 0.3620 0.6988 0.054 Uiso 0.586(4) 1 calc R U P A 1
H10B H 0.5514 0.3014 0.6239 0.054 Uiso 0.586(4) 1 calc R U P A 1
C11 C 0.5688(10) 0.3991(3) 0.5653(7) 0.0500(12) Uani 0.586(4) 1 d . U P A 1
H11A H 0.4501 0.4020 0.5533 0.060 Uiso 0.586(4) 1 calc R U P A 1
H11B H 0.6081 0.4454 0.5847 0.060 Uiso 0.586(4) 1 calc R U P A 1
C12 C 0.5486(8) 0.3244(4) 0.4322(4) 0.0421(13) Uani 0.586(4) 1 d . U P A 1
H12A H 0.4935 0.2935 0.4761 0.051 Uiso 0.586(4) 1 calc R U P A 1
H12B H 0.4641 0.3484 0.3951 0.051 Uiso 0.586(4) 1 calc R U P A 1
C13 C 0.6570(4) 0.2821(2) 0.3702(3) 0.0402(10) Uani 0.586(4) 1 d . . P A 1
H13A H 0.5896 0.2471 0.3379 0.048 Uiso 0.586(4) 1 calc R U P A 1
H13B H 0.7037 0.3131 0.3233 0.048 Uiso 0.586(4) 1 calc R U P A 1
C14 C 0.653(2) 0.4393(11) 0.4284(9) 0.044(2) Uani 0.586(4) 1 d . U P A 1
H14A H 0.7044 0.4294 0.3696 0.066 Uiso 0.586(4) 1 calc R U P A 1
H14B H 0.7142 0.4757 0.4605 0.066 Uiso 0.586(4) 1 calc R U P A 1
H14C H 0.5407 0.4549 0.4175 0.066 Uiso 0.586(4) 1 calc R U P A 1
C15 C 0.9088(6) 0.2204(5) 0.3522(8) 0.0385(8) Uani 0.586(4) 1 d . U P A 1
H15A H 0.8531 0.1887 0.3097 0.058 Uiso 0.586(4) 1 calc R U P A 1
H15B H 0.9970 0.1956 0.3841 0.058 Uiso 0.586(4) 1 calc R U P A 1
H15C H 0.9542 0.2594 0.3180 0.058 Uiso 0.586(4) 1 calc R U P A 1
C16 C 0.7282(7) 0.1901(2) 0.4749(4) 0.0519(13) Uani 0.586(4) 1 d . . P A 1
H16A H 0.6798 0.1548 0.4348 0.078 Uiso 0.586(4) 1 calc R U P A 1
H16B H 0.6451 0.2082 0.5161 0.078 Uiso 0.586(4) 1 calc R U P A 1
H16C H 0.8170 0.1695 0.5112 0.078 Uiso 0.586(4) 1 calc R U P A 1
C17 C 0.8112(10) 0.2715(4) 0.7061(7) 0.0519(18) Uani 0.586(4) 1 d . . P A 1
H17A H 0.9270 0.2594 0.7050 0.078 Uiso 0.586(4) 1 calc R U P A 1
H17B H 0.7468 0.2333 0.6803 0.078 Uiso 0.586(4) 1 calc R U P A 1
H17C H 0.7785 0.2798 0.7695 0.078 Uiso 0.586(4) 1 calc R U P A 1
C18 C 0.8598(8) 0.3932(4) 0.6967(6) 0.0563(18) Uani 0.586(4) 1 d . . P A 1
H18A H 0.8059 0.4019 0.7551 0.084 Uiso 0.586(4) 1 calc R U P A 1
H18B H 0.8504 0.4343 0.6576 0.084 Uiso 0.586(4) 1 calc R U P A 1
H18C H 0.9751 0.3829 0.7082 0.084 Uiso 0.586(4) 1 calc R U P A 1
N1A N 0.7882(17) 0.2346(5) 0.4454(5) 0.0364(8) Uani 0.414(4) 1 d . U P A 2
N2A N 0.646(3) 0.3735(12) 0.4571(9) 0.036(3) Uani 0.414(4) 1 d . . P A 2
N3A N 0.8129(14) 0.3586(4) 0.6451(9) 0.0384(12) Uani 0.414(4) 1 d . U P A 2
C10A C 0.6682(7) 0.4025(3) 0.6271(5) 0.0556(18) Uani 0.414(4) 1 d . . P A 2
H10C H 0.7043 0.4499 0.6114 0.067 Uiso 0.414(4) 1 calc R U P A 2
H10D H 0.6028 0.4055 0.6835 0.067 Uiso 0.414(4) 1 calc R U P A 2
C11A C 0.5649(16) 0.3750(5) 0.5513(11) 0.0503(13) Uani 0.414(4) 1 d . U P A 2
H11C H 0.4651 0.4036 0.5466 0.060 Uiso 0.414(4) 1 calc R U P A 2
H11D H 0.5313 0.3273 0.5672 0.060 Uiso 0.414(4) 1 calc R U P A 2
C12A C 0.5847(12) 0.3193(6) 0.3997(7) 0.0425(13) Uani 0.414(4) 1 d . U P A 2
H12C H 0.6326 0.3250 0.3383 0.051 Uiso 0.414(4) 1 calc R U P A 2
H12D H 0.4657 0.3259 0.3927 0.051 Uiso 0.414(4) 1 calc R U P A 2
C13A C 0.6141(6) 0.2463(3) 0.4300(5) 0.0463(17) Uani 0.414(4) 1 d . . P A 2
H13C H 0.5546 0.2372 0.4873 0.056 Uiso 0.414(4) 1 calc R U P A 2
H13D H 0.5728 0.2139 0.3825 0.056 Uiso 0.414(4) 1 calc R U P A 2
C14A C 0.670(3) 0.4392(16) 0.4037(15) 0.044(2) Uani 0.414(4) 1 d . U P A 2
H14D H 0.5645 0.4607 0.3911 0.067 Uiso 0.414(4) 1 calc R U P A 2
H14E H 0.7239 0.4285 0.3458 0.067 Uiso 0.414(4) 1 calc R U P A 2
H14F H 0.7387 0.4711 0.4395 0.067 Uiso 0.414(4) 1 calc R U P A 2
C15A C 0.8699(9) 0.2247(7) 0.3591(12) 0.0373(9) Uani 0.414(4) 1 d . U P A 2
H15D H 0.9835 0.2116 0.3709 0.056 Uiso 0.414(4) 1 calc R U P A 2
H15E H 0.8664 0.2679 0.3239 0.056 Uiso 0.414(4) 1 calc R U P A 2
H15F H 0.8152 0.1879 0.3242 0.056 Uiso 0.414(4) 1 calc R U P A 2
C16A C 0.8121(9) 0.1689(3) 0.4960(5) 0.0435(15) Uani 0.414(4) 1 d . . P A 2
H16D H 0.7621 0.1308 0.4613 0.065 Uiso 0.414(4) 1 calc R U P A 2
H16E H 0.7611 0.1723 0.5561 0.065 Uiso 0.414(4) 1 calc R U P A 2
H16F H 0.9289 0.1600 0.5040 0.065 Uiso 0.414(4) 1 calc R U P A 2
C17A C 0.7653(15) 0.2961(6) 0.6920(9) 0.059(3) Uani 0.414(4) 1 d . . P A 2
H17D H 0.6774 0.2733 0.6574 0.088 Uiso 0.414(4) 1 calc R U P A 2
H17E H 0.7272 0.3078 0.7534 0.088 Uiso 0.414(4) 1 calc R U P A 2
H17F H 0.8589 0.2648 0.6970 0.088 Uiso 0.414(4) 1 calc R U P A 2
C18A C 0.9290(10) 0.3956(6) 0.7037(8) 0.0437(19) Uani 0.414(4) 1 d . . P A 2
H18D H 0.8738 0.4122 0.7586 0.066 Uiso 0.414(4) 1 calc R U P A 2
H18E H 0.9734 0.4351 0.6702 0.066 Uiso 0.414(4) 1 calc R U P A 2
H18F H 1.0177 0.3643 0.7216 0.066 Uiso 0.414(4) 1 calc R U P A 2

loop_
_atom_site_aniso_label
_atom_site_aniso_U_11
_atom_site_aniso_U_22
_atom_site_aniso_U_33
_atom_site_aniso_U_23
_atom_site_aniso_U_13
_atom_site_aniso_U_12
Si1 0.0451(4) 0.0360(3) 0.0528(4) -0.0099(3) 0.0026(3) 0.0063(3)
Li1 0.0315(18) 0.0394(19) 0.058(2) -0.0165(17) 0.0012(17) 0.0005(15)
N1 0.0300(11) 0.0391(16) 0.041(2) -0.0131(12) 0.008(2) -0.0021(16)
N2 0.034(3) 0.038(3) 0.035(5) -0.016(4) -0.011(4) -0.003(2)
N3 0.030(3) 0.031(4) 0.057(2) -0.012(3) 0.007(2) -0.007(3)
N4 0.0483(12) 0.0331(10) 0.0827(15) -0.0036(10) 0.0092(11) 0.0044(9)
C1 0.0497(13) 0.0380(11) 0.0439(13) -0.0112(10) 0.0019(11) 0.0014(10)
C2 0.0264(10) 0.0396(11) 0.0532(14) -0.0106(10) 0.0006(10) -0.0035(9)
C3 0.0287(10) 0.0371(11) 0.0578(14) -0.0086(10) 0.0015(10) -0.0033(9)
C4 0.0239(10) 0.0413(12) 0.0685(16) -0.0014(11) 0.0007(10) -0.0086(9)
C5 0.0348(12) 0.0420(13) 0.0809(18) 0.0028(12) -0.0032(12) -0.0060(10)
C6 0.0673(17) 0.0492(14) 0.0656(17) -0.0208(13) -0.0023(14) 0.0105(13)
C7 0.0492(14) 0.0553(14) 0.0606(16) 0.0018(12) 0.0019(12) 0.0060(12)
C8 0.0671(19) 0.0356(13) 0.138(3) -0.0057(16) 0.011(2) 0.0025(13)
C9 0.0482(15) 0.0511(15) 0.104(2) -0.0043(15) 0.0073(15) 0.0029(13)
C10 0.0285(19) 0.045(2) 0.061(3) -0.022(2) 0.0077(18) 0.0035(17)
C11 0.0264(14) 0.042(4) 0.082(4) -0.031(4) 0.008(2) 0.009(3)
C12 0.021(3) 0.0445(17) 0.060(5) -0.021(3) -0.002(2) 0.0049(19)
C13 0.0269(18) 0.043(2) 0.050(3) -0.0151(19) -0.0034(17) -0.0006(17)
C14 0.034(4) 0.0416(16) 0.056(7) -0.015(5) 0.007(4) 0.009(2)
C15 0.0319(17) 0.0419(15) 0.042(2) -0.0124(12) 0.009(2) 0.0003(18)
C16 0.061(3) 0.035(2) 0.060(3) -0.017(2) 0.013(3) 0.003(2)
C17 0.050(4) 0.049(4) 0.057(3) -0.010(3) 0.011(3) 0.004(3)
C18 0.040(3) 0.064(4) 0.064(4) -0.032(3) -0.004(4) -0.008(4)
N1A 0.0297(12) 0.0392(17) 0.041(2) -0.0133(14) 0.008(3) -0.0017(17)
N2A 0.025(3) 0.053(4) 0.029(6) -0.026(5) -0.015(5) 0.001(3)
N3A 0.029(3) 0.030(4) 0.057(2) -0.011(4) 0.008(2) -0.008(3)
C10A 0.034(3) 0.060(4) 0.073(4) -0.031(3) 0.009(3) 0.007(3)
C11A 0.0262(14) 0.042(4) 0.083(4) -0.032(4) 0.008(2) 0.009(3)
C12A 0.022(3) 0.0446(18) 0.061(5) -0.022(3) -0.002(2) 0.005(2)
C13A 0.031(3) 0.044(3) 0.064(4) -0.026(3) 0.003(3) -0.005(2)
C14A 0.035(4) 0.0406(17) 0.058(8) -0.013(6) 0.004(4) 0.008(3)
C15A 0.0302(16) 0.0406(16) 0.041(2) -0.0125(13) 0.008(3) -0.0011(19)
C16A 0.048(4) 0.034(3) 0.048(4) -0.007(3) 0.009(3) -0.007(3)
C17A 0.060(7) 0.047(8) 0.069(8) -0.033(6) 0.020(6) -0.019(5)
C18A 0.041(5) 0.045(4) 0.045(4) -0.021(3) 0.000(4) -0.007(4)

loop_
_atom_type_symbol
_atom_type_description
_atom_type_scat_dispersion_real
_atom_type_scat_dispersion_imag
_atom_type_scat_source
C C 0.0033 0.0016 'International Tables Vol C Tables 4.2.6.8 and 6.1.1.4'
H H 0.0000 0.0000 'International Tables Vol C Tables 4.2.6.8 and 6.1.1.4'
Li Li -0.0003 0.0001 'International Tables Vol C Tables 4.2.6.8 and 6.1.1.4'
N N 0.0061 0.0033 'International Tables Vol C Tables 4.2.6.8 and 6.1.1.4'
Si Si 0.0817 0.0704 'International Tables Vol C Tables 4.2.6.8 and 6.1.1.4'

loop_
_geom_angle_atom_site_label_1
_geom_angle_atom_site_label_2
_geom_angle_atom_site_label_3
_geom_angle
N4 Si1 C1 109.56(10)
N4 Si1 C7 105.33(11)
C1 Si1 C7 112.20(11)
N4 Si1 C6 110.82(12)
C1 Si1 C6 110.14(11)
C7 Si1 C6 108.71(12)
N3A Li1 N1A 124.1(4)
N2 Li1 N1 86.8(4)
N2 Li1 N3 80.6(4)
N1 Li1 N3 120.4(3)
N3A Li1 N2A 90.1(5)
N1A Li1 N2A 84.2(6)
N2 Li1 C4 134.7(4)
N3A Li1 C4 118.7(3)
N1A Li1 C4 106.9(4)
N1 Li1 C4 101.9(3)
N3 Li1 C4 127.5(3)
N2A Li1 C4 129.5(6)
N2 Li1 C5 104.9(4)
N3A Li1 C5 107.2(2)
N1A Li1 C5 128.3(4)
N1 Li1 C5 118.8(3)
N3 Li1 C5 120.7(2)
N2A Li1 C5 102.7(6)
C4 Li1 C5 32.58(9)
N2 Li1 C3 163.2(4)
N3A Li1 C3 97.0(4)
N1A Li1 C3 104.6(4)
N1 Li1 C3 106.6(3)
N3 Li1 C3 100.4(3)
N2A Li1 C3 162.6(6)
C4 Li1 C3 33.75(9)
C5 Li1 C3 60.00(11)
C16 N1 C15 111.0(8)
C16 N1 C13 110.1(6)
C15 N1 C13 108.9(5)
C16 N1 Li1 108.3(3)
C15 N1 Li1 117.1(5)
C13 N1 Li1 100.9(4)
C11 N2 C14 102.9(10)
C11 N2 C12 109.9(10)
C14 N2 C12 106.6(10)
C11 N2 Li1 113.5(7)
C14 N2 Li1 117.9(11)
C12 N2 Li1 105.8(8)
C18 N3 C17 109.4(7)
C18 N3 C10 111.1(6)
C17 N3 C10 108.9(5)
C18 N3 Li1 108.7(5)
C17 N3 Li1 113.8(5)
C10 N3 Li1 105.0(5)
C8 N4 C9 110.3(2)
C8 N4 Si1 120.17(18)
C9 N4 Si1 121.32(18)
C2 C1 Si1 126.84(17)
C1 C2 C3 129.0(2)
C4 C3 C2 124.7(2)
C4 C3 Li1 65.95(15)
C2 C3 Li1 116.49(16)
C5 C4 C3 128.8(2)
C5 C4 Li1 80.88(17)
C3 C4 Li1 80.31(16)
C4 C5 Li1 66.54(15)
N3 C10 C11 110.8(5)
N2 C11 C10 107.6(7)
C13 C12 N2 109.2(7)
N1 C13 C12 113.7(5)
C15A N1A C13A 110.5(8)
C15A N1A C16A 105.1(12)
C13A N1A C16A 109.4(8)
C15A N1A Li1 109.9(6)
C13A N1A Li1 104.9(6)
C16A N1A Li1 117.0(5)
C12A N2A C14A 111.2(14)
C12A N2A C11A 112.5(15)
C14A N2A C11A 120.6(15)
C12A N2A Li1 102.2(12)
C14A N2A Li1 113.7(15)
C11A N2A Li1 93.9(9)
C17A N3A C18A 108.1(11)
C17A N3A C10A 109.9(10)
C18A N3A C10A 109.9(7)
C17A N3A Li1 106.0(7)
C18A N3A Li1 121.0(7)
C10A N3A Li1 101.5(7)
N3A C10A C11A 112.1(7)
C10A C11A N2A 115.0(11)
N2A C12A C13A 117.5(12)
N1A C13A C12A 110.2(6)

loop_
_geom_bond_atom_site_label_1
_geom_bond_atom_site_label_2
_geom_bond_distance
Si1 N4 1.740(2)
Si1 C1 1.819(2)
Si1 C7 1.877(3)
Si1 C6 1.880(3)
Li1 N2 2.101(15)
Li1 N3A 2.115(13)
Li1 N1A 2.160(9)
Li1 N1 2.170(7)
Li1 N3 2.197(9)
Li1 N2A 2.21(2)
Li1 C4 2.311(4)
Li1 C5 2.487(4)
Li1 C3 2.495(4)
N1 C16 1.456(7)
N1 C15 1.471(6)
N1 C13 1.485(9)
N2 C11 1.443(14)
N2 C14 1.45(3)
N2 C12 1.519(13)
N3 C18 1.450(8)
N3 C17 1.478(8)
N3 C10 1.488(8)
N4 C8 1.455(3)
N4 C9 1.456(3)
C1 C2 1.365(3)
C2 C3 1.407(3)
C3 C4 1.406(3)
C4 C5 1.356(3)
C10 C11 1.526(11)
C12 C13 1.516(6)
N1A C15A 1.447(9)
N1A C13A 1.462(15)
N1A C16A 1.479(10)
N2A C12A 1.428(18)
N2A C14A 1.50(4)
N2A C11A 1.54(2)
N3A C17A 1.444(12)
N3A C18A 1.459(12)
N3A C10A 1.481(14)
C10A C11A 1.484(14)
C12A C13A 1.497(13)
